data_4312161
loop_
_publ_author_name
'Paz Vaqueiro'
'Ann M. Chippindale'
'Anthony V. Powell'

_publ_contact_author_address
;                                                                               
School of Chemistry
University of Reading 
RG6 6AD                          
;
_publ_contact_author_email a.m.chippindale@rdg.ac.uk
_publ_contact_author_fax '0118 3786331'
_publ_contact_author_name 'Ann M Chippindale'
_publ_contact_author_phone '0118 3788448'
_publ_section_title
;
 [Co(en)3][Sb12S19]: A New Antimony Sulfide with a Zeolite-like Structure
 Containing One-Dimensional Channels
;
_journal_name_full 'Inorganic Chemistry'
_journal_page_first 7963
_journal_page_last 7965
_journal_paper_doi 10.1021/ic048985z
_journal_volume 43
_journal_year 2004
_chemical_compound_source
;
?
;
_chemical_formula_moiety ' S19 Sb12, C6 H24 Co N6 '
_chemical_formula_sum 'C6 H24 Co N6 S19 Sb12'
_chemical_formula_weight 2309.69
_chemical_name_systematic
;                                                                               
?                                                                               
;
_space_group_IT_number 14
_symmetry_cell_setting monoclinic
_symmetry_space_group_name_Hall '-P 2ybc'
_symmetry_space_group_name_H-M 'P 1 21/c 1'
_atom_sites_solution_hydrogens geom
_atom_sites_solution_primary direct
_atom_sites_solution_secondary difmap
_audit_creation_date 04-22-01
_audit_creation_method CRYSTALS_ver_12-03-99
_cell_angle_alpha 90
_cell_angle_beta 91.4844(7)
_cell_angle_gamma 90
_cell_formula_units_Z 4
_cell_length_a 17.3727(3)
_cell_length_b 8.8672(2)
_cell_length_c 28.7129(6)
_cell_measurement_reflns_used 9039
_cell_measurement_temperature 293
_cell_measurement_theta_max 27
_cell_measurement_theta_min 5
_cell_volume 4421.66(16)
_computing_cell_refinement
; 
 Denzo/Scalepack (Otwinowski & Minor, 1996) 
;
_computing_data_collection
; 
 COLLECT (Nonius BV, 1997) 
;
_computing_data_reduction
; 
 Denzo/Scalepack (Otwinowski & Minor, 1996) 
;
_computing_molecular_graphics
; 
 CAMERON (Watkin et al 1996) 
;
_computing_publication_material
; 
 CRYSTALS (Watkin et al 2001) 
;
_computing_structure_refinement
; 
 CRYSTALS (Watkin et al 2001) 
;
_computing_structure_solution
; 
 SIR92 (Altomare et al, 1994) 
;
_diffrn_ambient_temperature 293
_diffrn_measured_fraction_theta_full 0.986
_diffrn_measured_fraction_theta_max 0.977
_diffrn_measurement_device_type
; 
Nonius Kappa CCD 
;
_diffrn_measurement_method \w
_diffrn_radiation_monochromator graphite
_diffrn_radiation_type 'Mo K\a'
_diffrn_radiation_wavelength 0.71073
_diffrn_reflns_av_R_equivalents 0.09
_diffrn_reflns_limit_h_max 22
_diffrn_reflns_limit_h_min -22
_diffrn_reflns_limit_k_max 11
_diffrn_reflns_limit_k_min -11
_diffrn_reflns_limit_l_max 37
_diffrn_reflns_limit_l_min -37
_diffrn_reflns_number 17957
_diffrn_reflns_theta_full 27.476
_diffrn_reflns_theta_max 27.476
_diffrn_reflns_theta_min 5.127
_diffrn_standards_decay_% 0.00
_diffrn_standards_interval_count 0
_diffrn_standards_interval_time 0
_diffrn_standards_number 0
_exptl_absorpt_coefficient_mu 8.482
_exptl_absorpt_correction_T_max 0.844
_exptl_absorpt_correction_T_min 0.672
_exptl_absorpt_correction_type multi-scan
_exptl_absorpt_process_details
; 
 Denzo/Scalepack (Otwinowski & Minor, 1996) 
;
_exptl_crystal_colour ' red '
_exptl_crystal_density_diffrn 3.469
_exptl_crystal_description ' plate '
_exptl_crystal_F_000 4180.000
_exptl_crystal_size_max 0.18
_exptl_crystal_size_mid 0.04
_exptl_crystal_size_min 0.02
_refine_diff_density_max 1.00
_refine_diff_density_min -1.30
_refine_ls_extinction_method None
_refine_ls_goodness_of_fit_ref 1.0934
_refine_ls_hydrogen_treatment noref
_refine_ls_matrix_type full
_refine_ls_number_parameters 385
_refine_ls_number_reflns 4120
_refine_ls_R_factor_all 0.1293
_refine_ls_R_factor_gt 0.0348
_refine_ls_shift/su_max 0.000938
_refine_ls_structure_factor_coef F
_refine_ls_weighting_details
;
Method = Prince modified Chebychev polynomial, (Watkin, 1994) 
 W = [weight] * [1-(deltaF/6*sigmaF)^2]^2 
 
 0.738 0.623 0.478 
;
_refine_ls_weighting_scheme calc
_refine_ls_wR_factor_all 0.0879
_refine_ls_wR_factor_gt 0.0407
_refine_ls_wR_factor_ref 0.0407
_reflns_limit_h_max 22
_reflns_limit_h_min -22
_reflns_limit_k_max 11
_reflns_limit_k_min 0
_reflns_limit_l_max 37
_reflns_limit_l_min 0
_reflns_number_gt 4120
_reflns_number_total 9916
_reflns_threshold_expression I>3.00u(I)
_cod_data_source_file ic048985zsi20041027_124509.cif
_cod_data_source_block CRYSTALS_cif
_cod_depositor_comments
;
The following automatic conversions were performed:
'_symmetry_cell_setting' value 'Monoclinic' changed to 'monoclinic'
according to '/home/saulius/struct/CIF-dictionaries/cif_core.dic'
dictionary named 'cif_core.dic' version 2.4.1 from 2010-06-29.

Automatic conversion script
Id: cif_fix_enum 1527 2010-12-29 10:47:43Z saulius 
;
_cod_original_cell_volume 4421.66(15)
_cod_original_sg_symbol_Hall '-P 2ybc '
_cod_original_sg_symbol_H-M 'P 1 21/c 1 '
_cod_original_formula_sum ' C6 H24 Co N6 S19 Sb12 '
_cod_database_code 4312161

loop_
_symmetry_equiv_pos_as_xyz
x,y,z
-x,-y,-z
-x,y+1/2,-z+1/2
x,-y+1/2,z+1/2

loop_
_atom_site_label
_atom_site_type_symbol
_atom_site_fract_x
_atom_site_fract_y
_atom_site_fract_z
_atom_site_U_iso_or_equiv
_atom_site_occupancy
_atom_site_adp_type
_atom_site_attached_hydrogens
Sb1 Sb -0.50130(5) -1.2212(1) 0.74523(3) 0.0230 1.0000 Uani .
Sb2 Sb -0.53663(5) -1.23208(11) 0.60931(3) 0.0256 1.0000 Uani .
Sb3 Sb -0.41448(5) -1.22593(11) 0.49568(3) 0.0268 1.0000 Uani .
Sb4 Sb -0.32572(5) -1.00487(11) 0.80056(3) 0.0228 1.0000 Uani .
Sb5 Sb -0.11779(5) -0.85156(11) 0.82950(3) 0.0223 1.0000 Uani .
Sb6 Sb 0.01188(5) -0.63109(11) 0.74974(3) 0.0232 1.0000 Uani .
Sb7 Sb 0.12284(5) -0.86082(11) 0.65713(3) 0.0217 1.0000 Uani .
Sb8 Sb -0.67549(5) -0.99450(11) 0.69281(3) 0.0244 1.0000 Uani .
Sb9 Sb -0.73088(6) -1.00449(13) 0.56800(3) 0.0319 1.0000 Uani .
Sb10 Sb -0.71590(5) -1.49746(11) 0.57183(3) 0.0221 1.0000 Uani .
Sb11 Sb -0.93190(6) -1.36991(11) 0.53428(3) 0.0246 1.0000 Uani .
Sb12 Sb -1.08560(5) -1.15378(11) 0.46703(3) 0.0230 1.0000 Uani .
S1 S -0.4971(2) -1.4009(4) 0.67897(13) 0.0274 1.0000 Uani .
S2 S -0.53332(19) -1.0010(4) 0.69363(11) 0.0232 1.0000 Uani .
S3 S -0.3553(2) -1.1794(5) 0.73686(14) 0.0317 1.0000 Uani .
S4 S -0.4014(2) -1.2286(5) 0.58086(13) 0.0349 1.0000 Uani .
S5 S -0.3339(2) -0.7778(4) 0.75496(12) 0.0253 1.0000 Uani .
S6 S -0.18277(19) -1.0515(4) 0.78437(12) 0.0238 1.0000 Uani .
S7 S -0.12587(18) -0.6501(4) 0.76854(12) 0.0220 1.0000 Uani .
S8 S 0.01289(19) -0.9305(4) 0.81072(12) 0.0243 1.0000 Uani .
S9 S -0.0061(2) -0.8235(4) 0.68780(13) 0.0267 1.0000 Uani .
S10 S -0.6693(2) -0.8159(4) 0.62412(13) 0.0311 1.0000 Uani .
S11 S -0.7112(2) -1.1887(4) 0.63287(12) 0.0219 1.0000 Uani .
S12 S -0.3853(2) -0.9539(4) 0.47999(14) 0.0338 1.0000 Uani .
S13 S -0.5792(2) -1.4363(4) 0.55573(13) 0.0288 1.0000 Uani .
S14 S -0.7796(2) -1.3031(4) 0.52376(12) 0.0235 1.0000 Uani .
S15 S -0.2808(2) -1.3115(4) 0.49276(12) 0.0256 1.0000 Uani .
S16 S -0.94450(19) -1.1717(4) 0.47387(12) 0.0216 1.0000 Uani .
S17 S -0.91320(19) -1.5789(4) 0.48015(12) 0.0215 1.0000 Uani .
S18 S 0.1157(2) -0.6635(4) 0.59586(11) 0.0252 1.0000 Uani .
S19 S 0.0724(2) -1.0432(4) 0.60017(12) 0.0278 1.0000 Uani .
Co1 Co -0.2643(1) -0.7443(2) 0.62173(6) 0.0253 1.0000 Uani .
N1 N -0.3735(5) -0.8494(13) 0.6359(4) 0.0277 1.0000 Uani .
N2 N -0.3359(6) -0.6362(15) 0.5690(4) 0.0409 1.0000 Uani .
N3 N -0.2868(6) -0.5549(11) 0.6680(4) 0.0317 1.0000 Uani .
N4 N -0.1638(6) -0.608(1) 0.6093(4) 0.0371 1.0000 Uani .
N5 N -0.2028(6) -0.8864(12) 0.6713(3) 0.0291 1.0000 Uani .
N6 N -0.2339(7) -0.927(1) 0.5754(3) 0.0307 1.0000 Uani .
C3 C -0.2208(7) -0.4474(15) 0.6683(4) 0.032(2) 1.0000 Uiso .
C4 C -0.1848(8) -0.4495(12) 0.6206(4) 0.031(2) 1.0000 Uiso .
C10 C -0.433(1) -0.812(2) 0.5995(7) 0.037(6) 0.72(5) Uiso .
C11 C -0.4352(18) -0.750(5) 0.6163(13) 0.028(13) 0.28(5) Uiso .
C20 C -0.4173(7) -0.652(2) 0.5834(9) 0.037(6) 0.72(5) Uiso .
C21 C -0.4155(14) -0.699(6) 0.5675(12) 0.028(13) 0.28(5) Uiso .
C50 C -0.1619(19) -0.998(5) 0.6419(12) 0.035(13) 0.33(5) Uiso .
C51 C -0.1966(19) -1.0422(16) 0.6525(7) 0.057(8) 0.67(5) Uiso .
C60 C -0.213(3) -1.063(2) 0.6030(11) 0.035(13) 0.33(5) Uiso .
C61 C -0.1787(14) -1.027(3) 0.6012(7) 0.056(8) 0.67(5) Uiso .
H11 H -0.3914 -0.8133 0.6668 0.0277 1.0000 Uiso .
H12 H -0.3664 -0.9612 0.6369 0.0277 1.0000 Uiso .
H21 H -0.3221 -0.5270 0.5666 0.0410 1.0000 Uiso .
H22 H -0.3289 -0.6862 0.5382 0.0410 1.0000 Uiso .
H31 H -0.2940 -0.5935 0.7003 0.0317 1.0000 Uiso .
H32 H -0.3345 -0.5015 0.6570 0.0317 1.0000 Uiso .
H41 H -0.1197 -0.6419 0.6298 0.0374 1.0000 Uiso .
H42 H -0.1493 -0.6158 0.5759 0.0374 1.0000 Uiso .
H51 H -0.2313 -0.8891 0.7011 0.0291 1.0000 Uiso .
H52 H -0.1501 -0.8445 0.6773 0.0291 1.0000 Uiso .
H61 H -0.2811 -0.9853 0.5659 0.0306 1.0000 Uiso .
H62 H -0.2094 -0.8856 0.5470 0.0306 1.0000 Uiso .
H33 H -0.1816 -0.4785 0.6925 0.0316 1.0000 Uiso .
H34 H -0.2395 -0.3435 0.6753 0.0316 1.0000 Uiso .
H43 H -0.1376 -0.3850 0.6211 0.0314 1.0000 Uiso .
H44 H -0.2225 -0.4103 0.5967 0.0314 1.0000 Uiso .
H15 H -0.4858 -0.8181 0.6129 0.0369 0.7200 Uiso .
H16 H -0.4299 -0.8836 0.5728 0.0369 0.720 Uiso .
H17 H -0.4850 -0.8061 0.6150 0.0275 0.2800 Uiso .
H18 H -0.4404 -0.6591 0.6368 0.0275 0.2800 Uiso .
H25 H -0.4270 -0.5806 0.6096 0.0368 0.7200 Uiso .
H26 H -0.4524 -0.6274 0.5564 0.0368 0.7200 Uiso .
H27 H -0.4527 -0.6189 0.5567 0.0276 0.2800 Uiso .
H28 H -0.4184 -0.7863 0.5456 0.0276 0.2800 Uiso .
H55 H -0.1431 -1.0821 0.6623 0.0351 0.3300 Uiso .
H56 H -0.1170 -0.9463 0.6277 0.0351 0.3300 Uiso .
H57 H -0.1542 -1.0981 0.6693 0.0566 0.6700 Uiso .
H58 H -0.2462 -1.0974 0.6562 0.0566 0.6700 Uiso .
H65 H -0.2591 -1.1138 0.6156 0.0351 0.3300 Uiso .
H66 H -0.1834 -1.1373 0.5839 0.0351 0.3300 Uiso .
H67 H -0.1805 -1.1293 0.5867 0.0565 0.6700 Uiso .
H68 H -0.1257 -0.9840 0.5986 0.0565 0.6700 Uiso .

loop_
_atom_site_aniso_label
_atom_site_aniso_U_11
_atom_site_aniso_U_22
_atom_site_aniso_U_33
_atom_site_aniso_U_23
_atom_site_aniso_U_13
_atom_site_aniso_U_12
Sb1 0.0248(4) 0.0196(5) 0.0244(5) -0.0017(4) -0.0045(4) 0.0008(4)
Sb2 0.0267(5) 0.0241(5) 0.0263(5) -0.0028(4) 0.0038(4) -0.0034(4)
Sb3 0.0238(5) 0.0266(5) 0.0298(5) -0.0038(4) -0.0022(4) -0.0007(4)
Sb4 0.0252(5) 0.0195(5) 0.0235(4) 0.0027(4) -0.0015(4) -0.0013(4)
Sb5 0.0222(5) 0.0217(5) 0.0232(4) -0.0005(4) 0.0032(4) 0.0006(4)
Sb6 0.0211(5) 0.0217(5) 0.0270(5) -0.0011(4) 0.0029(4) -0.0020(4)
Sb7 0.0247(5) 0.0207(5) 0.0197(4) 0.0020(4) 0.0015(3) 0.0049(4)
Sb8 0.0232(5) 0.0273(5) 0.0228(4) -0.0032(4) -0.0010(4) 0.0027(4)
Sb9 0.0264(5) 0.0462(7) 0.0232(5) 0.0080(5) 0.0018(4) 0.0125(5)
Sb10 0.0229(4) 0.0211(5) 0.0221(4) -0.0002(4) -0.0005(3) 0.0016(4)
Sb11 0.0355(5) 0.0188(5) 0.0192(4) 0.0005(4) -0.0017(4) 0.0032(4)
Sb12 0.0208(4) 0.0264(5) 0.0217(5) -0.0033(4) -0.0018(3) 0.0037(4)
S1 0.0283(18) 0.0210(18) 0.0329(19) -0.0056(16) -0.0003(15) 0.0048(15)
S2 0.0241(17) 0.0179(17) 0.0276(16) 0.0019(15) -0.0020(13) -0.0013(15)
S3 0.0208(17) 0.035(2) 0.039(2) -0.0081(17) -0.0046(15) 0.0006(16)
S4 0.0310(19) 0.046(2) 0.0278(18) -0.0023(19) 0.0066(15) -0.0044(19)
S5 0.0300(18) 0.0224(18) 0.0237(17) 0.0065(15) 0.0024(14) 0.0041(16)
S6 0.0211(17) 0.0228(18) 0.0275(18) -0.0037(15) -0.0007(14) -0.0033(15)
S7 0.0152(15) 0.0205(18) 0.0303(18) 0.0028(15) 0.0040(13) 0.0012(15)
S8 0.0162(16) 0.0238(18) 0.0329(19) -0.0035(15) -0.0010(14) -0.0009(15)
S9 0.0232(18) 0.0244(19) 0.033(2) -0.0058(16) 0.0048(15) 0.0001(15)
S10 0.046(2) 0.0157(18) 0.0313(19) 0.0060(15) -0.0074(17) 0.0010(16)
S11 0.0259(18) 0.0151(17) 0.0246(17) 0.0013(14) -0.0001(14) -0.0027(14)
S12 0.040(2) 0.0242(19) 0.037(2) 0.0047(17) 0.0114(17) 0.0069(17)
S13 0.0188(17) 0.0256(19) 0.042(2) -0.0079(17) 0.0012(15) -0.0023(15)
S14 0.0250(18) 0.0209(18) 0.0244(17) 0.0044(14) -0.0040(14) 0.0002(15)
S15 0.0324(19) 0.0195(18) 0.0248(18) -0.0032(14) 0.0020(14) 0.0024(15)
S16 0.0201(16) 0.0179(17) 0.0266(17) 0.0065(14) -0.0038(13) -0.0023(14)
S17 0.0219(17) 0.0182(17) 0.0246(17) 0.0021(14) 0.0032(14) 0.0013(14)
S18 0.036(2) 0.0183(17) 0.0211(17) -0.0002(14) -0.0038(14) -0.0018(16)
S19 0.043(2) 0.0136(17) 0.0268(17) -0.0020(14) -0.0008(15) -0.0019(16)
Co1 0.0251(9) 0.0261(11) 0.0248(9) 0.0045(9) 0.0015(7) 0.0020(9)
N1 0.034(7) 0.024(6) 0.026(6) 0.004(5) 0.004(5) -0.007(6)
N2 0.045(8) 0.040(8) 0.038(7) 0.008(7) 0.007(6) 0.010(7)
N3 0.033(7) 0.038(7) 0.024(6) -0.009(6) 0.001(5) -0.004(6)
N4 0.048(8) 0.021(7) 0.043(8) 0.004(6) 0.022(6) 0.004(6)
N5 0.021(6) 0.044(8) 0.023(6) 0.015(6) 0.004(5) -0.007(6)
N6 0.040(7) 0.018(6) 0.034(7) 0.013(5) -0.001(6) -0.003(6)

loop_
_atom_type_symbol
_atom_type_scat_dispersion_real
_atom_type_scat_dispersion_imag
_atom_type_scat_Cromer_Mann_a1
_atom_type_scat_Cromer_Mann_b1
_atom_type_scat_Cromer_Mann_a2
_atom_type_scat_Cromer_Mann_b2
_atom_type_scat_Cromer_Mann_a3
_atom_type_scat_Cromer_Mann_b3
_atom_type_scat_Cromer_Mann_a4
_atom_type_scat_Cromer_Mann_b4
_atom_type_scat_Cromer_Mann_c
_atom_type_scat_source
'C   ' 0.0033 0.0016 2.3100 20.8439 1.0200 10.2075 1.5886 0.5687 0.8650 51.6512 0.2156 International_Tables_Vol_IV_Table_2.2B
'H   ' 0.0000 0.0000 0.4930 10.5109 0.3229 26.1257 0.1402 3.1424 0.0408 57.7998 0.0030 International_Tables_Vol_IV_Table_2.2B
'Co  ' 0.3494 0.9721 12.2841 4.2791 7.3409 0.2784 4.0034 13.5359 2.3488 71.1692 1.0118 International_Tables_Vol_IV_Table_2.2B
'Sb  ' -0.5866 1.5461 19.6418 5.3034 19.0455 0.4607 5.0371 27.9074 2.6827 75.2825 4.5909 International_Tables_Vol_IV_Table_2.2B
'S   ' 0.1246 0.1234 6.9053 1.4679 5.2034 22.2151 1.4379 0.2536 1.5863 56.1720 0.8669 International_Tables_Vol_IV_Table_2.2B
'N   ' 0.0061 0.0033 12.2126 0.0057 3.1322 9.8933 2.0125 28.9975 1.1663 0.5826 -11.5290 International_Tables_Vol_IV_Table_2.2B

loop_
_geom_angle_atom_site_label_1
_geom_angle_site_symmetry_1
_geom_angle_atom_site_label_2
_geom_angle_site_symmetry_2
_geom_angle_atom_site_label_3
_geom_angle_site_symmetry_3
_geom_angle
_geom_angle_publ_flag
S1 . Sb1 . S2 . 93.29(12) yes
S1 . Sb1 . S3 . 88.44(12) yes
S2 . Sb1 . S3 . 92.11(12) yes
S1 . Sb2 . S4 . 91.56(13) yes
S1 . Sb2 . S13 . 97.26(12) yes
S4 . Sb2 . S13 . 94.23(13) yes
S4 . Sb3 . S12 . 100.06(14) yes
S4 . Sb3 . S15 . 88.15(13) yes
S12 . Sb3 . S15 . 95.52(12) yes
S3 . Sb4 . S5 . 96.57(14) yes
S3 . Sb4 . S6 . 87.02(12) yes
S5 . Sb4 . S6 . 94.60(12) yes
S6 . Sb5 . S7 . 97.46(12) yes
S6 . Sb5 . S8 . 95.37(12) yes
S7 . Sb5 . S8 . 94.92(11) yes
S7 . Sb6 . S8 3_556 92.84(11) yes
S7 . Sb6 . S9 . 90.31(12) yes
S8 3_556 Sb6 . S9 . 88.58(12) yes
S9 . Sb7 . S18 . 97.48(13) yes
S9 . Sb7 . S19 . 90.85(13) yes
S18 . Sb7 . S19 . 88.94(12) yes
S2 . Sb8 . S10 . 87.67(12) yes
S2 . Sb8 . S11 . 102.75(12) yes
S10 . Sb8 . S11 . 84.81(11) yes
S10 . Sb9 . S11 . 84.84(11) yes
S10 . Sb9 . S12 2_436 96.53(14) yes
S11 . Sb9 . S12 2_436 102.59(12) yes
S13 . Sb10 . S14 . 99.29(13) yes
S13 . Sb10 . S15 2_426 90.75(12) yes
S14 . Sb10 . S15 2_426 93.27(12) yes
S14 . Sb11 . S16 . 80.6(1) yes
S14 . Sb11 . S17 . 87.08(11) yes
S16 . Sb11 . S17 . 95.94(12) yes
S14 . Sb11 . S17 2_326 164.7(1) yes
S16 . Sb11 . S17 2_326 86.7(1) yes
S17 . Sb11 . S17 2_326 85.69(11) yes
S16 . Sb12 . S17 2_326 85.6(1) yes
S16 . Sb12 . S18 2_436 101.97(12) yes
S17 2_326 Sb12 . S18 2_436 80.64(11) yes
S16 . Sb12 . S19 2_436 89.77(12) yes
S17 2_326 Sb12 . S19 2_436 164.04(11) yes
S18 2_436 Sb12 . S19 2_436 85.40(11) yes
Sb1 . S1 . Sb2 . 102.08(13) yes
Sb1 . S2 . Sb8 . 103.33(13) yes
Sb1 . S3 . Sb4 . 102.09(14) yes
Sb2 . S4 . Sb3 . 105.19(15) yes
Sb4 . S6 . Sb5 . 102.80(13) yes
Sb5 . S7 . Sb6 . 99.45(12) yes
Sb5 . S8 . Sb6 3_546 102.19(12) yes
Sb6 . S9 . Sb7 . 104.59(13) yes
Sb8 . S10 . Sb9 . 93.26(12) yes
Sb8 . S11 . Sb9 . 95.14(12) yes
Sb3 . S12 . Sb9 2_436 97.28(13) yes
Sb2 . S13 . Sb10 . 108.33(14) yes
Sb10 . S14 . Sb11 . 102.09(12) yes
Sb3 . S15 . Sb10 2_426 103.37(13) yes
Sb11 . S16 . Sb12 . 99.89(12) yes
Sb11 . S17 . Sb11 2_326 94.31(11) yes
Sb11 . S17 . Sb12 2_326 107.02(12) yes
Sb11 2_326 S17 . Sb12 2_326 85.5(1) yes
Sb7 . S18 . Sb12 2_436 93.53(12) yes
Sb7 . S19 . Sb12 2_436 90.86(12) yes
N1 . Co1 . N2 . 80.3(4) yes
N1 . Co1 . N3 . 92.6(4) yes
N2 . Co1 . N3 . 88.7(5) yes
N1 . Co1 . N4 . 171.5(4) yes
N2 . Co1 . N4 . 95.1(5) yes
N3 . Co1 . N4 . 80.1(4) yes
N1 . Co1 . N5 . 92.6(4) yes
N2 . Co1 . N5 . 170.5(5) yes
N3 . Co1 . N5 . 98.1(5) yes
N4 . Co1 . N5 . 92.7(4) yes
N1 . Co1 . N6 . 91.3(5) yes
N2 . Co1 . N6 . 92.6(5) yes
N3 . Co1 . N6 . 176.1(4) yes
N4 . Co1 . N6 . 96.1(4) yes
N5 . Co1 . N6 . 81.1(4) yes
Co1 . N1 . C10 . 111.8(9) yes
Co1 . N1 . C11 . 107.4(18) yes
Co1 . N1 . H11 . 108.891 no
C10 . N1 . H11 . 108.893 no
C11 . N1 . H11 . 84.762 no
Co1 . N1 . H12 . 108.891 no
C10 . N1 . H12 . 108.893 no
C11 . N1 . H12 . 133.458 no
H11 . N1 . H12 . 109.467 no
Co1 . N2 . C20 . 107.3(10) yes
Co1 . N2 . C21 . 111.9(16) yes
Co1 . N2 . H21 . 110.024 no
C20 . N2 . H21 . 110.025 no
C21 . N2 . H21 . 125.612 no
Co1 . N2 . H22 . 110.024 no
C20 . N2 . H22 . 110.025 no
C21 . N2 . H22 . 86.792 no
H21 . N2 . H22 . 109.467 no
Co1 . N3 . C3 . 110.2(7) yes
Co1 . N3 . H31 . 109.295 no
C3 . N3 . H31 . 109.294 no
Co1 . N3 . H32 . 109.295 no
C3 . N3 . H32 . 109.294 no
H31 . N3 . H32 . 109.467 no
Co1 . N4 . C4 . 106.8(7) yes
Co1 . N4 . H41 . 110.136 no
C4 . N4 . H41 . 110.137 no
Co1 . N4 . H42 . 110.136 no
C4 . N4 . H42 . 110.137 no
H41 . N4 . H42 . 109.467 no
Co1 . N5 . C50 . 104.3(17) yes
Co1 . N5 . C51 . 110.0(11) yes
Co1 . N5 . H51 . 109.343 no
C50 . N5 . H51 . 136.275 no
C51 . N5 . H51 . 109.342 no
Co1 . N5 . H52 . 109.343 no
C50 . N5 . H52 . 83.916 no
C51 . N5 . H52 . 109.343 no
H51 . N5 . H52 . 109.466 no
Co1 . N6 . C60 . 109.9(16) yes
Co1 . N6 . C61 . 107.5(12) yes
Co1 . N6 . H61 . 109.951 no
C60 . N6 . H61 . 85.214 no
C61 . N6 . H61 . 109.952 no
Co1 . N6 . H62 . 109.951 no
C60 . N6 . H62 . 128.851 no
C61 . N6 . H62 . 109.951 no
H61 . N6 . H62 . 109.467 no
N3 . C3 . C4 . 108.8(10) yes
N3 . C3 . H33 . 109.637 no
C4 . C3 . H33 . 109.636 no
N3 . C3 . H34 . 109.637 no
C4 . C3 . H34 . 109.636 no
H33 . C3 . H34 . 109.467 no
N4 . C4 . C3 . 108.5(10) yes
N4 . C4 . H43 . 109.724 no
C3 . C4 . H43 . 109.725 no
N4 . C4 . H44 . 109.724 no
C3 . C4 . H44 . 109.725 no
H43 . C4 . H44 . 109.467 no
N1 . C10 . H15 . 110.107 no
C20 . C10 . H15 . 110.107 no
N1 . C10 . H16 . 110.107 no
C20 . C10 . H16 . 110.108 no
H15 . C10 . H16 . 109.467 no
N1 . C11 . C21 . 110.4(24) yes
N1 . C11 . H17 . 109.228 no
C21 . C11 . H17 . 109.229 no
N1 . C11 . H18 . 109.227 no
C21 . C11 . H18 . 109.227 no
H17 . C11 . H18 . 109.466 no
N2 . C20 . C10 . 110.8(14) yes
N2 . C20 . H25 . 109.135 no
C10 . C20 . H25 . 109.134 no
N2 . C20 . H26 . 109.134 no
C10 . C20 . H26 . 109.133 no
H25 . C20 . H26 . 109.467 no
N2 . C21 . C11 . 108.3(24) yes
N2 . C21 . H27 . 109.764 no
C11 . C21 . H27 . 109.765 no
N2 . C21 . H28 . 109.762 no
C11 . C21 . H28 . 109.763 no
H27 . C21 . H28 . 109.467 no
N5 . C50 . H55 . 108.517 no
C60 . C50 . H55 . 108.518 no
N5 . C50 . H56 . 108.516 no
C60 . C50 . H56 . 108.515 no
H55 . C50 . H56 . 109.467 no
N5 . C51 . C61 . 106.7(17) yes
N5 . C51 . H57 . 110.165 no
C61 . C51 . H57 . 110.163 no
N5 . C51 . H58 . 110.166 no
C61 . C51 . H58 . 110.166 no
H57 . C51 . H58 . 109.467 no
N6 . C60 . C50 . 102.2(23) yes
N6 . C60 . H65 . 111.248 no
C50 . C60 . H65 . 111.246 no
N6 . C60 . H66 . 111.251 no
C50 . C60 . H66 . 111.250 no
H65 . C60 . H66 . 109.467 no
N6 . C60 . H67 . 112.421 no
N6 . C61 . C51 . 113.0(16) yes
N6 . C61 . H67 . 108.583 no
C51 . C61 . H67 . 108.583 no
N6 . C61 . H68 . 108.584 no
C51 . C61 . H68 . 108.585 no
H67 . C61 . H68 . 109.467 no

loop_
_geom_bond_atom_site_label_1
_geom_bond_site_symmetry_1
_geom_bond_atom_site_label_2
_geom_bond_site_symmetry_2
_geom_bond_distance
_geom_bond_publ_flag
Sb1 . S1 . 2.484(4) yes
Sb1 . S2 . 2.505(3) yes
Sb1 . S3 . 2.581(4) yes
Sb2 . S1 . 2.577(4) yes
Sb2 . S4 . 2.507(4) yes
Sb2 . S13 . 2.477(4) yes
Sb3 . S4 . 2.450(4) yes
Sb3 . S12 . 2.508(4) yes
Sb3 . S15 . 2.446(4) yes
Sb4 . S3 . 2.440(4) yes
Sb4 . S5 . 2.404(4) yes
Sb4 . S6 . 2.572(3) yes
Sb5 . S6 . 2.454(4) yes
Sb5 . S7 . 2.503(4) yes
Sb5 . S8 . 2.449(3) yes
Sb6 . S7 . 2.473(3) yes
Sb6 . S8 3_556 2.515(4) yes
Sb6 . S9 . 2.478(4) yes
Sb7 . S9 . 2.450(4) yes
Sb7 . S18 . 2.482(4) yes
Sb7 . S19 . 2.446(4) yes
Sb8 . S2 . 2.470(3) yes
Sb8 . S10 . 2.534(4) yes
Sb8 . S11 . 2.502(3) yes
Sb9 . S10 . 2.539(4) yes
Sb9 . S11 . 2.494(3) yes
Sb9 . S12 2_436 2.501(4) yes
Sb10 . S13 . 2.491(4) yes
Sb10 . S14 . 2.454(3) yes
Sb10 . S15 2_426 2.511(3) yes
Sb11 . S14 . 2.735(4) yes
Sb11 . S16 . 2.475(3) yes
Sb11 . S17 . 2.446(4) yes
Sb11 . S17 2_326 2.750(3) yes
Sb12 . S16 . 2.459(3) yes
Sb12 . S17 2_326 2.814(3) yes
Sb12 . S18 2_436 2.472(3) yes
Sb12 . S19 2_436 2.617(4) yes
Co1 . N1 . 2.162(7) yes
Co1 . N2 . 2.159(8) yes
Co1 . N3 . 2.183(8) yes
Co1 . N4 . 2.161(8) yes
Co1 . N5 . 2.162(7) yes
Co1 . N6 . 2.171(8) yes
N1 . C10 . 1.491(5) yes
N1 . C11 . 1.489(5) yes
N1 . H11 . 1.000 no
N1 . H12 . 1.000 no
N2 . C20 . 1.490(5) yes
N2 . C21 . 1.489(5) yes
N2 . H21 . 1.000 no
N2 . H22 . 1.000 no
N3 . C3 . 1.491(5) yes
N3 . H31 . 1.000 no
N3 . H32 . 1.000 no
N4 . C4 . 1.489(5) yes
N4 . H41 . 1.000 no
N4 . H42 . 1.000 no
N5 . C50 . 1.491(5) yes
N5 . C51 . 1.488(5) yes
N5 . H51 . 1.000 no
N5 . H52 . 1.000 no
N6 . C60 . 1.489(5) yes
N6 . C61 . 1.490(5) yes
N6 . H61 . 1.000 no
N6 . H62 . 1.000 no
C3 . C4 . 1.519(5) yes
C3 . H33 . 1.000 no
C3 . H34 . 1.000 no
C4 . H43 . 1.000 no
C4 . H44 . 1.000 no
C10 . C20 . 1.520(5) yes
C10 . H15 . 1.000 no
C10 . H16 . 1.000 no
C11 . C21 . 1.520(5) yes
C11 . H17 . 1.000 no
C11 . H18 . 1.000 no
C20 . H25 . 1.000 no
C20 . H26 . 1.000 no
C21 . H27 . 1.000 no
C21 . H28 . 1.000 no
C50 . C60 . 1.520(5) yes
C50 . H55 . 1.000 no
C50 . H56 . 1.000 no
C51 . C61 . 1.520(5) yes
C51 . H57 . 1.000 no
C51 . H58 . 1.000 no
C60 . H65 . 1.000 no
C60 . H66 . 1.000 no
C61 . H67 . 1.000 no
C61 . H68 . 1.000 no
